data_1511747
loop_
_publ_author_name
'Mattausch, H.J.'
'Simon, A.'

_publ_section_title
;
 Lanthanum boride iodide
;
_journal_name_full 'Private Communication'
_journal_page_first 1
_journal_page_last 1
_journal_volume 1996
_journal_year 1996
_chemical_formula_sum 'B4 I5 La4'
_chemical_name_systematic 'La4 B4 I5'
_space_group_IT_number 12
_symmetry_space_group_name_Hall '-C 2y'
_symmetry_space_group_name_H-M 'C 1 2/m 1'
_cell_angle_alpha 90
_cell_angle_beta 108.28
_cell_angle_gamma 90
_cell_formula_units_Z 2
_cell_length_a 19.246
_cell_length_b 4.342
_cell_length_c 10.283
_cell_volume 815.945
_citation_journal_id_ASTM PRICO6
_cod_data_source_file boron4-x_83.cif
_cod_data_source_block B4I5La4
_cod_original_cell_volume 815.9455
_cod_database_code 1511747

loop_
_symmetry_equiv_pos_as_xyz
x,y,z
-x,y,-z
-x,-y,-z
x,-y,z
x+1/2,y+1/2,z
-x+1/2,y+1/2,-z
-x+1/2,-y+1/2,-z
x+1/2,-y+1/2,z

loop_
_atom_site_label
_atom_site_type_symbol
_atom_site_fract_x
_atom_site_fract_y
_atom_site_fract_z
_atom_site_occupancy
_atom_site_U_iso_or_equiv
I3 I-1 0.5143 0.5 0.5098 0.5 0.0
B1 B-1 0.5 0.1803 0 1 0.0
I1 I-1 0.32873 0 0.14977 1 0.0
I2 I-1 0.68786 0 0.32184 1 0.0
La1 La+3 0.13701 0 0.06861 1 0.0
La2 La+3 0.51007 0 0.25381 1 0.0
B2 B-1 -0.0036 0 -0.0979 1 0.0
